data_2243988
loop_
_publ_author_name
'Krause, Dana-C\'eline'
'N\"ather, Christian'
'Bensch, Wolfgang'

_publ_section_title
;
 Synthesis and crystal structure of
 bis[\m-<i>N</i>,<i>N</i>-bis(2-aminoethyl)ethane-1,2-diamine]bis[<i>N</i>,<i>N</i>-bis(2-aminoethyl)ethane-1,2-diamine]-\m~4~-oxido-hexa-\m~3~-oxido-octa-\m~2~-oxido-tetraoxidotetranickel(II)hexatantalum(V)
 nonadecahydrate
;
_journal_coeditor_code WM5616
_journal_issue 12
_journal_name_full 'Acta Crystallographica Section E'
_journal_page_first 1253
_journal_page_last 1257
_journal_paper_doi 10.1107/S2056989021011531
_journal_volume 77
_journal_year 2021
_chemical_formula_iupac '[Ni4 Ta6 O19 (C6 H18 N4)4], 19H2 O'
_chemical_formula_moiety 'C24 H72 N16 Ni4 O19 Ta6, 19(H2 O)'
_chemical_formula_sum 'C24 H110 N16 Ni4 O38 Ta6'
_chemical_formula_weight 2551.81
_chemical_name_systematic
'Bis[\m-<i>N</i>,<i>N</i>-bis(2-aminoethyl)ethane-1,2-diamine]bis[<i>N</i>,<i>N</i>-bis(2-aminoethyl)ethane-1,2-diamine]-\m~4~-oxido-hexa-\m~3~-oxido-octa-\m~2~-oxido-tetraoxidotetranickel(II)hexatantalum(V) nonadecahydrate'
_space_group_crystal_system triclinic
_space_group_IT_number 2
_space_group_name_Hall '-P 1'
_space_group_name_H-M_alt 'P -1'
_atom_sites_solution_hydrogens mixed
_atom_sites_solution_primary dual
_cell_angle_alpha 73.7480(10)
_cell_angle_beta 80.9180(10)
_cell_angle_gamma 80.8420(10)
_cell_formula_units_Z 1
_cell_length_a 10.50330(10)
_cell_length_b 12.0980(2)
_cell_length_c 13.8640(2)
_cell_measurement_reflns_used 37095
_cell_measurement_temperature 100.00(10)
_cell_measurement_theta_max 34.0390
_cell_measurement_theta_min 2.3610
_cell_volume 1657.75(4)
_computing_cell_refinement
;
CrysAlisPro (Rigaku OD, 2021)
;
_computing_data_collection
;
CrysAlisPro (Rigaku OD, 2021)
;
_computing_data_reduction
;
CrysAlisPro (Rigaku OD, 2021)
;
_computing_molecular_graphics
;
DIAMOND (Brandenburg & Putz, 1999)
;
_computing_publication_material
;
publcif (Westrip, 2010)
;
_computing_structure_refinement
;
SHELXL (Sheldrick, 2015b)
;
_computing_structure_solution
;
SHELXT (Sheldrick, 2015a)
;
_diffrn_ambient_temperature 100.00(10)
_diffrn_detector 'Hybrid Pixel Array Detector'
_diffrn_detector_area_resol_mean 10.0000
_diffrn_measured_fraction_theta_full 0.999
_diffrn_measured_fraction_theta_max 0.999
_diffrn_measurement_device 'four-circle diffractometer'
_diffrn_measurement_device_type 'XtaLAB Synergy, Dualflex, HyPix'
_diffrn_measurement_method '\w scans'
_diffrn_radiation_monochromator mirror
_diffrn_radiation_probe x-ray
_diffrn_radiation_type 'Mo K\a'
_diffrn_radiation_wavelength 0.71073
_diffrn_reflns_av_R_equivalents 0.0295
_diffrn_reflns_av_unetI/netI 0.0159
_diffrn_reflns_limit_h_max 13
_diffrn_reflns_limit_h_min -13
_diffrn_reflns_limit_k_max 15
_diffrn_reflns_limit_k_min -15
_diffrn_reflns_limit_l_max 18
_diffrn_reflns_limit_l_min -18
_diffrn_reflns_number 44996
_diffrn_reflns_theta_full 25.242
_diffrn_reflns_theta_max 27.878
_diffrn_reflns_theta_min 2.358
_diffrn_source 'micro-focus sealed X-ray tube'
_exptl_absorpt_coefficient_mu 11.062
_exptl_absorpt_correction_T_max 0.69366
_exptl_absorpt_correction_T_min 0.68613
_exptl_absorpt_correction_type multi-scan
_exptl_absorpt_process_details
;
(CrysAlisPro; Rigaku OD, 2021)
;
_exptl_crystal_colour 'light violet'
_exptl_crystal_density_diffrn 2.556
_exptl_crystal_description needle
_exptl_crystal_F_000 1210
_exptl_crystal_size_max 0.111
_exptl_crystal_size_mid 0.06
_exptl_crystal_size_min 0.014
_exptl_crystal_size_rad 0.023
_refine_diff_density_max 2.828
_refine_diff_density_min -1.127
_refine_ls_extinction_method none
_refine_ls_goodness_of_fit_ref 1.045
_refine_ls_hydrogen_treatment constr
_refine_ls_matrix_type full
_refine_ls_number_parameters 439
_refine_ls_number_reflns 7897
_refine_ls_number_restraints 0
_refine_ls_restrained_S_all 1.045
_refine_ls_R_factor_all 0.0230
_refine_ls_R_factor_gt 0.0213
_refine_ls_shift/su_max 0.003
_refine_ls_shift/su_mean 0.000
_refine_ls_structure_factor_coef Fsqd
_refine_ls_weighting_details 'w=1/[\s^2^(Fo^2^)+(0.0386P)^2^+3.1986P] where P=(Fo^2^+2Fc^2^)/3'
_refine_ls_weighting_scheme calc
_refine_ls_wR_factor_gt 0.0585
_refine_ls_wR_factor_ref 0.0594
_reflns_number_gt 7404
_reflns_number_total 7897
_reflns_threshold_expression 'I > 2\s(I)'
_cod_data_source_file wm5616sup1.cif
_cod_data_source_block I
_cod_original_cell_volume 1657.76(4)
_cod_database_code 2243988
_shelx_space_group_comment
;
The symmetry employed for this shelxl refinement is uniquely defined
by the following loop, which should always be used as a source of
symmetry information in preference to the above space-group names.
They are only intended as comments.
;
_shelx_estimated_absorpt_t_min 0.373
_shelx_estimated_absorpt_t_max 0.861

loop_
_space_group_symop_operation_xyz
'x, y, z'
'-x, -y, -z'

loop_
_atom_site_type_symbol
_atom_site_label
_atom_site_fract_x
_atom_site_fract_y
_atom_site_fract_z
_atom_site_U_iso_or_equiv
_atom_site_adp_type
_atom_site_calc_flag
_atom_site_occupancy
_atom_site_disorder_assembly
_atom_site_disorder_group
Ta Ta1 0.64607(2) -0.03553(2) 1.12174(2) 0.01205(4) Uani d 1 . .
Ta Ta2 0.63326(2) 0.13631(2) 0.89100(2) 0.01300(4) Uani d 1 . .
Ta Ta3 0.37445(2) 0.14420(2) 1.07511(2) 0.01322(4) Uani d 1 . .
O O1 0.7572(2) -0.0558(2) 1.21206(18) 0.0165(5) Uani d 1 . .
O O2 0.7303(2) 0.2421(2) 0.8064(2) 0.0217(5) Uani d 1 . .
O O3 0.2829(3) 0.2550(2) 1.1292(2) 0.0234(6) Uani d 1 . .
O O4 0.7273(2) 0.0788(2) 1.00901(19) 0.0147(5) Uani d 1 . .
O O5 0.4815(2) 0.1550(2) 0.81001(18) 0.0158(5) Uani d 1 . .
O O6 0.7149(2) -0.1593(2) 1.04715(19) 0.0149(5) Uani d 1 . .
O O7 0.5176(2) 0.0863(2) 1.15884(19) 0.0164(5) Uani d 1 . .
O O8 0.7070(2) -0.0048(2) 0.85123(18) 0.0159(5) Uani d 1 . .
O O9 0.5036(2) 0.2344(2) 0.96735(19) 0.0156(5) Uani d 1 . .
O O10 0.500000 0.000000 1.000000 0.0136(7) Uani d 1 . .
Ni Ni1 0.92251(4) -0.03103(4) 1.26360(3) 0.01532(9) Uani d 1 . .
N N1 0.8699(3) 0.1472(3) 1.2539(2) 0.0201(6) Uani d 1 . .
C C1 0.8585(4) 0.2037(3) 1.1455(3) 0.0230(8) Uani d 1 . .
H H1A 0.853129 0.288863 1.133133 0.028 Uiso calc 1 . .
H H1B 0.777943 0.185909 1.127343 0.028 Uiso calc 1 . .
C C2 0.9754(4) 0.1607(4) 1.0799(3) 0.0270(8) Uani d 1 . .
H H2A 0.960794 0.188815 1.007761 0.032 Uiso calc 1 . .
H H2B 1.053812 0.191245 1.088285 0.032 Uiso calc 1 . .
N N2 0.9951(3) 0.0334(3) 1.1095(2) 0.0211(6) Uani d 1 . .
H H2C 1.081340 0.008218 1.099923 0.025 Uiso calc 1 . .
H H2D 0.953545 0.005768 1.069973 0.025 Uiso calc 1 . .
C C3 0.9730(4) 0.1919(4) 1.2894(3) 0.0292(9) Uani d 1 . .
H H3A 0.931892 0.250220 1.326166 0.035 Uiso calc 1 . .
H H3B 1.029801 0.231278 1.229806 0.035 Uiso calc 1 . .
C C4 1.0561(4) 0.0973(4) 1.3584(3) 0.0253(8) Uani d 1 . .
H H4A 1.137072 0.126636 1.363251 0.030 Uiso calc 1 . .
H H4B 1.008365 0.075941 1.427187 0.030 Uiso calc 1 . .
N N3 1.0883(3) -0.0053(3) 1.3184(2) 0.0197(6) Uani d 1 . .
H H3C 1.113045 -0.068663 1.368206 0.024 Uiso calc 1 . .
H H3D 1.155159 0.005610 1.267602 0.024 Uiso calc 1 . .
C C5 0.7429(4) 0.1552(4) 1.3166(3) 0.0257(8) Uani d 1 . .
H H5A 0.674670 0.141584 1.280900 0.031 Uiso calc 1 . .
H H5B 0.721195 0.234233 1.326618 0.031 Uiso calc 1 . .
C C6 0.7451(4) 0.0670(4) 1.4187(3) 0.0268(8) Uani d 1 . .
H H6A 0.798205 0.090586 1.460793 0.032 Uiso calc 1 . .
H H6B 0.655662 0.063614 1.454163 0.032 Uiso calc 1 . .
N N4 0.8004(3) -0.0488(3) 1.4047(2) 0.0234(7) Uani d 1 . .
H H4C 0.734953 -0.090387 1.405737 0.028 Uiso calc 1 . .
H H4D 0.847421 -0.087973 1.456312 0.028 Uiso calc 1 . .
Ni Ni2 0.37645(4) 0.30477(4) 0.85661(4) 0.01769(9) Uani d 1 . .
N N11 0.2586(3) 0.3909(3) 0.7352(3) 0.0228(6) Uani d 1 . .
C C11 0.3553(4) 0.4394(4) 0.6485(4) 0.0384(11) Uani d 1 . .
H H11A 0.308709 0.496041 0.595074 0.046 Uiso calc 1 . .
H H11B 0.401692 0.375854 0.619627 0.046 Uiso calc 1 . .
C C12 0.4526(5) 0.4980(4) 0.6785(4) 0.0476(14) Uani d 1 . .
H H12A 0.524285 0.514673 0.622820 0.057 Uiso calc 1 . .
H H12B 0.410697 0.572483 0.691769 0.057 Uiso calc 1 . .
N N12 0.5045(4) 0.4215(3) 0.7703(3) 0.0384(10) Uani d 1 . .
H H12C 0.521448 0.465760 0.809050 0.046 Uiso calc 1 . .
H H12D 0.580819 0.380862 0.752063 0.046 Uiso calc 1 . .
C C13 0.1726(4) 0.4869(3) 0.7696(3) 0.0282(8) Uani d 1 . .
H H13A 0.092034 0.504736 0.736649 0.034 Uiso calc 1 . .
H H13B 0.217298 0.557486 0.748922 0.034 Uiso calc 1 . .
C C14 0.1381(4) 0.4544(3) 0.8830(3) 0.0260(8) Uani d 1 . .
H H14A 0.087344 0.521228 0.905006 0.031 Uiso calc 1 . .
H H14B 0.084937 0.389170 0.903890 0.031 Uiso calc 1 . .
N N13 0.2613(3) 0.4200(3) 0.9300(3) 0.0247(7) Uani d 1 . .
H H13C 0.244850 0.385428 0.997304 0.030 Uiso calc 1 . .
H H13D 0.302153 0.483347 0.922462 0.030 Uiso calc 1 . .
C C15 0.1831(4) 0.3213(3) 0.6974(3) 0.0222(7) Uani d 1 . .
H H15A 0.241988 0.254676 0.681442 0.027 Uiso calc 1 . .
H H15B 0.150923 0.369778 0.633641 0.027 Uiso calc 1 . .
C C16 0.0684(3) 0.2759(3) 0.7707(3) 0.0197(7) Uani d 1 . .
H H16A 0.098349 0.228688 0.835662 0.024 Uiso calc 1 . .
H H16B 0.005448 0.341548 0.784192 0.024 Uiso calc 1 . .
N N14 0.0054(3) 0.2040(3) 0.7259(2) 0.0202(6) Uani d 1 . .
H H14C 0.004942 0.240492 0.658896 0.024 Uiso calc 1 . .
H H14D -0.079034 0.205534 0.754004 0.024 Uiso calc 1 . .
O O11 0.8066(3) 0.3844(3) 0.9091(3) 0.0378(7) Uani d 1 . .
H H11C 0.779756 0.353130 0.870404 0.057 Uiso d 1 . .
H H11D 0.733546 0.387800 0.943614 0.057 Uiso d 1 . .
O O12 1.4219(4) 0.0650(4) 1.3614(3) 0.0536(10) Uani d 1 . .
H H12E 1.450539 0.085993 1.299839 0.080 Uiso d 1 . .
H H12F 1.428029 -0.007777 1.376809 0.080 Uiso d 1 . .
O O13 -0.1468(4) 0.5884(3) 0.7766(3) 0.0537(11) Uani d 1 . .
H H13E -0.177526 0.528101 0.812709 0.081 Uiso d 1 . .
H H13F -0.198956 0.645501 0.786419 0.081 Uiso d 1 . .
O O14 0.5770(3) 0.3988(3) 1.0444(3) 0.0459(9) Uani d 1 . .
H H14E 0.550254 0.380175 1.106447 0.069 Uiso d 1 . .
H H14F 0.528754 0.354705 1.034817 0.069 Uiso d 1 . .
O O15 0.6112(4) -0.2362(3) 1.5414(3) 0.0511(9) Uani d 1 . .
H H15C 0.683268 -0.271482 1.557895 0.077 Uiso d 1 . .
H H15D 0.595218 -0.177272 1.563995 0.077 Uiso d 1 . .
O O16 1.4662(9) -0.1666(9) 1.3937(7) 0.0297(19) Uani d 0.5 A 1
O O16' 1.4319(10) -0.1976(9) 1.3891(8) 0.0316(19) Uani d 0.5 B 2
O O17 -0.1862(9) 0.5860(7) 0.5871(6) 0.0354(18) Uani d 0.5 C 1
O O17' -0.1465(9) 0.6271(8) 0.5822(8) 0.042(2) Uani d 0.5 D 2
O O18 1.2376(6) -0.2566(6) 1.4074(4) 0.0351(14) Uani d 0.5 E 1
O O18' 1.2585(6) -0.3647(6) 1.3875(5) 0.0398(16) Uani d 0.5 F 2
O O19 -0.0677(7) 0.4198(6) 0.5130(5) 0.0403(15) Uani d 0.5 G 1
O O19' 1.0608(8) -0.2496(6) 1.4918(5) 0.0445(17) Uani d 0.5 H 2
O O20 0.5580(6) 0.6592(5) 0.7647(4) 0.0285(12) Uani d 0.5 I 1

loop_
_atom_site_aniso_label
_atom_site_aniso_U_11
_atom_site_aniso_U_22
_atom_site_aniso_U_33
_atom_site_aniso_U_12
_atom_site_aniso_U_13
_atom_site_aniso_U_23
Ta1 0.00591(6) 0.01739(7) 0.01444(7) -0.00135(5) -0.00280(5) -0.00589(5)
Ta2 0.00604(6) 0.01679(7) 0.01625(7) -0.00248(5) -0.00202(5) -0.00348(5)
Ta3 0.00737(7) 0.01741(7) 0.01720(7) -0.00015(5) -0.00273(5) -0.00837(5)
O1 0.0090(10) 0.0255(13) 0.0164(11) -0.0017(9) -0.0042(9) -0.0066(10)
O2 0.0119(11) 0.0221(13) 0.0267(14) -0.0055(10) -0.0021(10) 0.0025(10)
O3 0.0181(13) 0.0254(14) 0.0306(15) 0.0042(10) -0.0039(11) -0.0168(12)
O4 0.0074(10) 0.0169(11) 0.0214(12) -0.0026(8) -0.0033(9) -0.0061(9)
O5 0.0092(11) 0.0213(12) 0.0160(11) -0.0015(9) -0.0029(9) -0.0027(9)
O6 0.0068(10) 0.0188(12) 0.0204(12) -0.0006(9) -0.0035(9) -0.0065(9)
O7 0.0117(11) 0.0225(12) 0.0186(12) -0.0007(9) -0.0040(9) -0.0108(10)
O8 0.0079(10) 0.0237(12) 0.0169(12) -0.0019(9) -0.0003(9) -0.0071(10)
O9 0.0109(11) 0.0147(11) 0.0230(12) -0.0017(9) -0.0054(9) -0.0060(10)
O10 0.0076(15) 0.0186(17) 0.0148(16) 0.0005(12) -0.0037(12) -0.0045(13)
Ni1 0.00831(18) 0.0236(2) 0.0161(2) -0.00135(16) -0.00322(15) -0.00786(17)
N1 0.0167(14) 0.0240(15) 0.0215(15) -0.0018(11) -0.0066(12) -0.0070(12)
C1 0.0186(17) 0.0240(18) 0.0272(19) -0.0046(14) -0.0089(15) -0.0035(15)
C2 0.0162(17) 0.037(2) 0.0244(19) -0.0087(15) -0.0005(14) -0.0015(16)
N2 0.0090(13) 0.0366(17) 0.0192(14) -0.0031(12) -0.0028(11) -0.0089(13)
C3 0.028(2) 0.028(2) 0.039(2) -0.0059(16) -0.0168(17) -0.0109(17)
C4 0.0206(18) 0.033(2) 0.0275(19) -0.0053(15) -0.0093(15) -0.0126(16)
N3 0.0104(13) 0.0309(17) 0.0186(14) -0.0041(12) -0.0021(11) -0.0068(12)
C5 0.0177(17) 0.031(2) 0.030(2) 0.0053(15) -0.0036(15) -0.0151(17)
C6 0.0197(18) 0.041(2) 0.0228(18) -0.0021(16) 0.0011(14) -0.0165(17)
N4 0.0199(15) 0.0321(18) 0.0201(15) -0.0046(13) -0.0021(12) -0.0093(13)
Ni2 0.0109(2) 0.0159(2) 0.0260(2) -0.00212(16) -0.00576(17) -0.00300(18)
N11 0.0168(14) 0.0200(15) 0.0290(17) -0.0044(12) -0.0038(12) -0.0004(13)
C11 0.023(2) 0.037(2) 0.040(3) -0.0050(17) -0.0006(18) 0.013(2)
C12 0.027(2) 0.034(2) 0.065(3) -0.0093(19) -0.013(2) 0.020(2)
N12 0.0217(17) 0.0235(18) 0.060(3) -0.0055(14) -0.0129(17) 0.0115(17)
C13 0.0221(18) 0.0206(18) 0.041(2) -0.0010(14) -0.0138(17) -0.0023(16)
C14 0.0184(17) 0.0202(18) 0.041(2) 0.0011(14) -0.0110(16) -0.0091(16)
N13 0.0204(15) 0.0174(15) 0.0394(19) 0.0006(12) -0.0121(14) -0.0093(13)
C15 0.0183(17) 0.0265(19) 0.0201(17) -0.0004(14) -0.0057(14) -0.0030(14)
C16 0.0144(16) 0.0237(18) 0.0233(18) 0.0009(13) -0.0061(13) -0.0094(14)
N14 0.0122(13) 0.0271(16) 0.0231(15) 0.0001(11) -0.0059(11) -0.0089(13)
O11 0.0335(17) 0.0356(17) 0.0454(19) -0.0087(13) 0.0052(14) -0.0152(14)
O12 0.061(2) 0.077(3) 0.0222(16) -0.006(2) 0.0038(16) -0.0188(17)
O13 0.085(3) 0.0301(17) 0.042(2) -0.0068(18) 0.0191(19) -0.0177(15)
O14 0.0352(18) 0.058(2) 0.058(2) -0.0262(16) 0.0025(16) -0.0311(18)
O15 0.0348(19) 0.0385(19) 0.075(3) -0.0001(15) -0.0046(18) -0.0100(18)
O16 0.026(5) 0.048(6) 0.018(3) -0.007(3) -0.002(3) -0.013(3)
O16' 0.035(5) 0.037(5) 0.025(4) -0.002(3) -0.006(4) -0.012(3)
O17 0.043(5) 0.035(5) 0.027(3) 0.006(3) -0.001(3) -0.014(3)
O17' 0.035(5) 0.047(6) 0.051(5) -0.001(4) -0.005(4) -0.029(4)
O18 0.035(3) 0.047(4) 0.023(3) -0.009(3) -0.009(2) -0.004(3)
O18' 0.037(4) 0.050(4) 0.024(3) 0.010(3) -0.003(3) -0.004(3)
O19 0.039(4) 0.039(4) 0.038(4) -0.003(3) 0.005(3) -0.008(3)
O19' 0.061(5) 0.040(4) 0.034(3) 0.008(3) -0.005(3) -0.019(3)
O20 0.026(3) 0.037(3) 0.029(3) -0.008(2) -0.005(2) -0.016(2)

loop_
_atom_type_symbol
_atom_type_description
_atom_type_scat_dispersion_real
_atom_type_scat_dispersion_imag
_atom_type_scat_source
C C 0.0033 0.0016 'International Tables Vol C Tables 4.2.6.8 and 6.1.1.4'
H H 0.0000 0.0000 'International Tables Vol C Tables 4.2.6.8 and 6.1.1.4'
N N 0.0061 0.0033 'International Tables Vol C Tables 4.2.6.8 and 6.1.1.4'
Ni Ni 0.3393 1.1124 'International Tables Vol C Tables 4.2.6.8 and 6.1.1.4'
O O 0.0106 0.0060 'International Tables Vol C Tables 4.2.6.8 and 6.1.1.4'
Ta Ta -0.7052 6.5227 'International Tables Vol C Tables 4.2.6.8 and 6.1.1.4'

loop_
_exptl_crystal_face_index_h
_exptl_crystal_face_index_k
_exptl_crystal_face_index_l
_exptl_crystal_face_perp_dist
0 -1 1 0.0122
0 1 -1 0.0163
0 0 -1 0.0010
0 0 1 0.0126
-1 0 -1 0.0418
1 0 1 0.0432
1 1 0 0.0319

loop_
_geom_angle_atom_site_label_1
_geom_angle_atom_site_label_2
_geom_angle_atom_site_label_3
_geom_angle_site_symmetry_1
_geom_angle_site_symmetry_3
_geom_angle
_geom_angle_publ_flag
Ta2 Ta1 Ta3 . . 62.304(4) ?
O1 Ta1 Ta2 . . 132.06(8) ?
O1 Ta1 Ta3 . . 132.68(8) ?
O1 Ta1 O4 . . 99.95(11) ?
O1 Ta1 O5 . 2_657 104.23(11) ?
O1 Ta1 O6 . . 104.25(10) ?
O1 Ta1 O7 . . 100.84(11) ?
O1 Ta1 O10 . . 177.50(8) ?
O4 Ta1 Ta2 . . 32.17(7) ?
O4 Ta1 Ta3 . . 84.14(7) ?
O4 Ta1 O5 . 2_657 155.30(10) ?
O4 Ta1 O6 . . 89.21(10) ?
O4 Ta1 O7 . . 90.86(10) ?
O4 Ta1 O10 . . 78.10(7) ?
O5 Ta1 Ta2 2_657 . 123.66(7) ?
O5 Ta1 Ta3 2_657 . 83.23(7) ?
O5 Ta1 O10 2_657 . 77.86(7) ?
O6 Ta1 Ta2 . . 83.44(7) ?
O6 Ta1 Ta3 . . 123.02(7) ?
O6 Ta1 O5 . 2_657 80.09(10) ?
O6 Ta1 O10 . . 77.37(7) ?
O7 Ta1 Ta2 . . 83.14(7) ?
O7 Ta1 Ta3 . . 31.87(7) ?
O7 Ta1 O5 . 2_657 89.53(10) ?
O7 Ta1 O6 . . 154.51(10) ?
O7 Ta1 O10 . . 77.71(7) ?
O10 Ta1 Ta2 . . 45.949(3) ?
O10 Ta1 Ta3 . . 45.842(3) ?
Ta1 Ta2 Ta3 . 2_657 61.789(4) ?
O2 Ta2 Ta1 . . 135.83(8) ?
O2 Ta2 Ta3 . 2_657 134.41(9) ?
O2 Ta2 O4 . . 103.52(11) ?
O2 Ta2 O5 . . 100.46(11) ?
O2 Ta2 O8 . . 102.12(12) ?
O2 Ta2 O9 . . 102.38(11) ?
O2 Ta2 O10 . . 178.28(8) ?
O2 Ta2 Ni2 . . 92.21(8) ?
O4 Ta2 Ta1 . . 32.35(7) ?
O4 Ta2 Ta3 . 2_657 81.68(7) ?
O4 Ta2 O5 . . 155.76(10) ?
O4 Ta2 O8 . . 87.94(10) ?
O4 Ta2 O9 . . 89.28(10) ?
O4 Ta2 O10 . . 78.04(7) ?
O4 Ta2 Ni2 . . 130.95(7) ?
O5 Ta2 Ta1 . . 123.50(7) ?
O5 Ta2 Ta3 . 2_657 84.17(7) ?
O5 Ta2 O10 . . 77.94(7) ?
O5 Ta2 Ni2 . . 43.70(7) ?
O8 Ta2 Ta1 . . 83.13(7) ?
O8 Ta2 Ta3 . 2_657 32.29(7) ?
O8 Ta2 O5 . . 90.54(10) ?
O8 Ta2 O9 . . 155.32(10) ?
O8 Ta2 O10 . . 78.58(7) ?
O8 Ta2 Ni2 . . 134.06(7) ?
O9 Ta2 Ta1 . . 81.47(7) ?
O9 Ta2 Ta3 . 2_657 123.11(7) ?
O9 Ta2 O5 . . 82.10(10) ?
O9 Ta2 O10 . . 76.85(7) ?
O9 Ta2 Ni2 . . 41.73(7) ?
O10 Ta2 Ta1 . . 45.710(3) ?
O10 Ta2 Ta3 . 2_657 46.292(3) ?
O10 Ta2 Ni2 . . 86.199(9) ?
Ni2 Ta2 Ta1 . . 115.605(10) ?
Ni2 Ta2 Ta3 . 2_657 118.719(9) ?
Ta2 Ta3 Ta1 2_657 . 61.584(4) ?
O3 Ta3 Ta1 . . 134.81(9) ?
O3 Ta3 Ta2 . 2_657 135.63(9) ?
O3 Ta3 O6 . 2_657 102.86(11) ?
O3 Ta3 O7 . . 103.09(11) ?
O3 Ta3 O8 . 2_657 103.56(12) ?
O3 Ta3 O9 . . 102.36(12) ?
O3 Ta3 O10 . . 178.51(10) ?
O3 Ta3 Ni2 . . 92.55(9) ?
O6 Ta3 Ta1 2_657 . 121.97(7) ?
O6 Ta3 Ta2 2_657 2_657 83.52(7) ?
O6 Ta3 O9 2_657 . 81.65(10) ?
O6 Ta3 O10 2_657 . 76.99(7) ?
O6 Ta3 Ni2 2_657 . 43.43(7) ?
O7 Ta3 Ta1 . . 31.73(7) ?
O7 Ta3 Ta2 . 2_657 82.02(7) ?
O7 Ta3 O6 . 2_657 153.41(10) ?
O7 Ta3 O9 . . 87.26(10) ?
O7 Ta3 O10 . . 76.91(7) ?
O7 Ta3 Ni2 . . 129.41(7) ?
O8 Ta3 Ta1 2_657 . 82.41(7) ?
O8 Ta3 Ta2 2_657 2_657 32.08(7) ?
O8 Ta3 O6 2_657 2_657 91.15(10) ?
O8 Ta3 O7 2_657 . 88.35(11) ?
O8 Ta3 O9 2_657 . 154.04(10) ?
O8 Ta3 O10 2_657 . 77.93(7) ?
O8 Ta3 Ni2 2_657 . 134.43(7) ?
O9 Ta3 Ta1 . . 80.45(7) ?
O9 Ta3 Ta2 . 2_657 121.97(7) ?
O9 Ta3 O10 . . 76.15(7) ?
O9 Ta3 Ni2 . . 42.21(7) ?
O10 Ta3 Ta1 . . 45.177(3) ?
O10 Ta3 Ta2 . 2_657 45.855(3) ?
O10 Ta3 Ni2 . . 86.339(9) ?
Ni2 Ta3 Ta1 . . 115.241(9) ?
Ni2 Ta3 Ta2 . 2_657 118.381(9) ?
Ta1 O1 Ni1 . . 155.51(15) ?
Ta2 O4 Ta1 . . 115.48(11) ?
Ta1 O5 Ni2 2_657 . 99.62(10) ?
Ta2 O5 Ta1 . 2_657 112.10(11) ?
Ta2 O5 Ni2 . . 95.80(10) ?
Ta1 O6 Ni2 . 2_657 101.20(10) ?
Ta3 O6 Ta1 2_657 . 114.00(11) ?
Ta3 O6 Ni2 2_657 2_657 96.43(10) ?
Ta1 O7 Ta3 . . 116.40(12) ?
Ta2 O8 Ta3 . 2_657 115.63(12) ?
Ta2 O9 Ta3 . . 114.78(11) ?
Ta2 O9 Ni2 . . 98.30(11) ?
Ta3 O9 Ni2 . . 96.99(10) ?
Ta1 O10 Ta1 . 2_657 180.0 ?
Ta1 O10 Ta2 . . 88.341(5) ?
Ta1 O10 Ta2 2_657 2_657 88.341(5) ?
Ta1 O10 Ta2 2_657 . 91.659(4) ?
Ta1 O10 Ta2 . 2_657 91.659(4) ?
Ta1 O10 Ta3 . . 88.980(4) ?
Ta1 O10 Ta3 . 2_657 91.020(5) ?
Ta1 O10 Ta3 2_657 . 91.020(4) ?
Ta1 O10 Ta3 2_657 2_657 88.980(4) ?
Ta2 O10 Ta2 2_657 . 180.0 ?
Ta2 O10 Ta3 2_657 . 87.852(5) ?
Ta2 O10 Ta3 2_657 2_657 92.147(5) ?
Ta2 O10 Ta3 . 2_657 87.854(5) ?
Ta2 O10 Ta3 . . 92.147(5) ?
Ta3 O10 Ta3 . 2_657 180.0 ?
O1 Ni1 N1 . . 96.31(11) ?
O1 Ni1 N2 . . 86.87(11) ?
O1 Ni1 N3 . . 178.92(11) ?
O1 Ni1 N4 . . 83.49(11) ?
O1 Ni1 N14 . 2_657 89.60(11) ?
N1 Ni1 N2 . . 82.40(13) ?
N1 Ni1 N4 . . 82.30(13) ?
N2 Ni1 N4 . . 160.88(12) ?
N3 Ni1 N1 . . 83.27(12) ?
N3 Ni1 N2 . . 94.05(12) ?
N3 Ni1 N4 . . 95.46(12) ?
N14 Ni1 N1 2_657 . 173.85(12) ?
N14 Ni1 N2 2_657 . 96.26(13) ?
N14 Ni1 N3 2_657 . 90.85(12) ?
N14 Ni1 N4 2_657 . 100.14(13) ?
C1 N1 Ni1 . . 105.6(2) ?
C1 N1 C3 . . 111.1(3) ?
C3 N1 Ni1 . . 109.3(2) ?
C5 N1 Ni1 . . 105.5(2) ?
C5 N1 C1 . . 111.5(3) ?
C5 N1 C3 . . 113.4(3) ?
N1 C1 H1A . . 109.6 ?
N1 C1 H1B . . 109.6 ?
N1 C1 C2 . . 110.2(3) ?
H1A C1 H1B . . 108.1 ?
C2 C1 H1A . . 109.6 ?
C2 C1 H1B . . 109.6 ?
C1 C2 H2A . . 109.8 ?
C1 C2 H2B . . 109.8 ?
H2A C2 H2B . . 108.2 ?
N2 C2 C1 . . 109.5(3) ?
N2 C2 H2A . . 109.8 ?
N2 C2 H2B . . 109.8 ?
Ni1 N2 H2C . . 109.5 ?
Ni1 N2 H2D . . 109.5 ?
C2 N2 Ni1 . . 110.6(2) ?
C2 N2 H2C . . 109.5 ?
C2 N2 H2D . . 109.5 ?
H2C N2 H2D . . 108.1 ?
N1 C3 H3A . . 108.9 ?
N1 C3 H3B . . 108.9 ?
N1 C3 C4 . . 113.3(3) ?
H3A C3 H3B . . 107.7 ?
C4 C3 H3A . . 108.9 ?
C4 C3 H3B . . 108.9 ?
C3 C4 H4A . . 109.6 ?
C3 C4 H4B . . 109.6 ?
H4A C4 H4B . . 108.1 ?
N3 C4 C3 . . 110.1(3) ?
N3 C4 H4A . . 109.6 ?
N3 C4 H4B . . 109.6 ?
Ni1 N3 H3C . . 110.0 ?
Ni1 N3 H3D . . 110.0 ?
C4 N3 Ni1 . . 108.3(2) ?
C4 N3 H3C . . 110.0 ?
C4 N3 H3D . . 110.0 ?
H3C N3 H3D . . 108.4 ?
N1 C5 H5A . . 109.4 ?
N1 C5 H5B . . 109.4 ?
N1 C5 C6 . . 111.1(3) ?
H5A C5 H5B . . 108.0 ?
C6 C5 H5A . . 109.4 ?
C6 C5 H5B . . 109.4 ?
C5 C6 H6A . . 109.7 ?
C5 C6 H6B . . 109.7 ?
H6A C6 H6B . . 108.2 ?
N4 C6 C5 . . 109.8(3) ?
N4 C6 H6A . . 109.7 ?
N4 C6 H6B . . 109.7 ?
Ni1 N4 H4C . . 109.6 ?
Ni1 N4 H4D . . 109.6 ?
C6 N4 Ni1 . . 110.2(2) ?
C6 N4 H4C . . 109.6 ?
C6 N4 H4D . . 109.6 ?
H4C N4 H4D . . 108.1 ?
Ta3 Ni2 Ta2 . . 66.828(9) ?
O5 Ni2 Ta2 . . 40.50(6) ?
O5 Ni2 Ta3 . . 85.33(6) ?
O5 Ni2 N11 . . 103.85(11) ?
O6 Ni2 Ta2 2_657 . 84.09(6) ?
O6 Ni2 Ta3 2_657 . 40.14(6) ?
O6 Ni2 O5 2_657 . 74.98(9) ?
O6 Ni2 N11 2_657 . 108.66(11) ?
O9 Ni2 Ta2 . . 39.97(7) ?
O9 Ni2 Ta3 . . 40.81(7) ?
O9 Ni2 O5 . . 77.40(10) ?
O9 Ni2 O6 . 2_657 77.27(10) ?
O9 Ni2 N11 . . 174.07(11) ?
N11 Ni2 Ta2 . . 139.05(9) ?
N11 Ni2 Ta3 . . 144.70(8) ?
N12 Ni2 Ta2 . . 82.86(10) ?
N12 Ni2 Ta3 . . 131.62(11) ?
N12 Ni2 O5 . . 95.51(14) ?
N12 Ni2 O6 . 2_657 166.92(12) ?
N12 Ni2 O9 . . 92.05(13) ?
N12 Ni2 N11 . . 82.07(13) ?
N13 Ni2 Ta2 . . 136.14(9) ?
N13 Ni2 Ta3 . . 82.71(10) ?
N13 Ni2 O5 . . 167.02(12) ?
N13 Ni2 O6 . 2_657 92.56(12) ?
N13 Ni2 O9 . . 96.59(12) ?
N13 Ni2 N11 . . 83.33(13) ?
N13 Ni2 N12 . . 96.20(16) ?
C11 N11 Ni2 . . 103.7(2) ?
C11 N11 C13 . . 110.2(3) ?
C13 N11 Ni2 . . 105.8(2) ?
C15 N11 Ni2 . . 119.3(2) ?
C15 N11 C11 . . 106.1(3) ?
C15 N11 C13 . . 111.3(3) ?
N11 C11 H11A . . 109.0 ?
N11 C11 H11B . . 109.0 ?
N11 C11 C12 . . 112.7(4) ?
H11A C11 H11B . . 107.8 ?
C12 C11 H11A . . 109.0 ?
C12 C11 H11B . . 109.0 ?
C11 C12 H12A . . 109.8 ?
C11 C12 H12B . . 109.8 ?
H12A C12 H12B . . 108.3 ?
N12 C12 C11 . . 109.2(4) ?
N12 C12 H12A . . 109.8 ?
N12 C12 H12B . . 109.8 ?
Ni2 N12 H12C . . 109.0 ?
Ni2 N12 H12D . . 109.0 ?
C12 N12 Ni2 . . 112.7(3) ?
C12 N12 H12C . . 109.0 ?
C12 N12 H12D . . 109.0 ?
H12C N12 H12D . . 107.8 ?
N11 C13 H13A . . 109.4 ?
N11 C13 H13B . . 109.4 ?
N11 C13 C14 . . 111.3(3) ?
H13A C13 H13B . . 108.0 ?
C14 C13 H13A . . 109.4 ?
C14 C13 H13B . . 109.4 ?
C13 C14 H14A . . 110.1 ?
C13 C14 H14B . . 110.1 ?
H14A C14 H14B . . 108.4 ?
N13 C14 C13 . . 107.9(3) ?
N13 C14 H14A . . 110.1 ?
N13 C14 H14B . . 110.1 ?
Ni2 N13 H13C . . 110.4 ?
Ni2 N13 H13D . . 110.4 ?
C14 N13 Ni2 . . 106.8(2) ?
C14 N13 H13C . . 110.4 ?
C14 N13 H13D . . 110.4 ?
H13C N13 H13D . . 108.6 ?
N11 C15 H15A . . 108.7 ?
N11 C15 H15B . . 108.7 ?
N11 C15 C16 . . 114.4(3) ?
H15A C15 H15B . . 107.6 ?
C16 C15 H15A . . 108.7 ?
C16 C15 H15B . . 108.7 ?
C15 C16 H16A . . 109.9 ?
C15 C16 H16B . . 109.9 ?
H16A C16 H16B . . 108.3 ?
N14 C16 C15 . . 108.9(3) ?
N14 C16 H16A . . 109.9 ?
N14 C16 H16B . . 109.9 ?
Ni1 N14 H14C 2_657 . 107.1 ?
Ni1 N14 H14D 2_657 . 107.1 ?
C16 N14 Ni1 . 2_657 120.8(2) ?
C16 N14 H14C . . 107.1 ?
C16 N14 H14D . . 107.1 ?
H14C N14 H14D . . 106.8 ?
H11C O11 H11D . . 92.0 ?
H12E O12 H12F . . 106.4 ?
H13E O13 H13F . . 107.5 ?
H14E O14 H14F . . 89.4 ?
H15C O15 H15D . . 108.4 ?

loop_
_geom_bond_atom_site_label_1
_geom_bond_atom_site_label_2
_geom_bond_site_symmetry_2
_geom_bond_distance
_geom_bond_publ_flag
Ta1 Ta2 . 3.30125(19) ?
Ta1 Ta3 . 3.33250(18) ?
Ta1 O1 . 1.786(2) ?
Ta1 O4 . 1.957(2) ?
Ta1 O5 2_657 2.057(2) ?
Ta1 O6 . 2.030(2) ?
Ta1 O7 . 1.957(2) ?
Ta1 O10 . 2.36409(13) ?
Ta2 Ta3 2_657 3.30563(19) ?
Ta2 O2 . 1.803(3) ?
Ta2 O4 . 1.947(2) ?
Ta2 O5 . 2.040(2) ?
Ta2 O8 . 1.947(2) ?
Ta2 O9 . 2.029(2) ?
Ta2 O10 . 2.37367(13) ?
Ta2 Ni2 . 3.1254(4) ?
Ta3 O3 . 1.791(3) ?
Ta3 O6 2_657 2.015(2) ?
Ta3 O7 . 1.964(2) ?
Ta3 O8 2_657 1.959(3) ?
Ta3 O9 . 2.045(3) ?
Ta3 O10 . 2.39119(13) ?
Ta3 Ni2 . 3.1064(5) ?
O1 Ni1 . 2.072(2) y
O5 Ni2 . 2.170(3) y
O6 Ni2 2_657 2.149(2) y
O9 Ni2 . 2.103(2) y
Ni1 N1 . 2.111(3) y
Ni1 N2 . 2.120(3) y
Ni1 N3 . 2.105(3) y
Ni1 N4 . 2.139(3) y
Ni1 N14 2_657 2.082(3) y
N1 C1 . 1.482(5) ?
N1 C3 . 1.486(5) ?
N1 C5 . 1.478(5) ?
C1 H1A . 0.9900 ?
C1 H1B . 0.9900 ?
C1 C2 . 1.522(6) ?
C2 H2A . 0.9900 ?
C2 H2B . 0.9900 ?
C2 N2 . 1.467(5) ?
N2 H2C . 0.9100 ?
N2 H2D . 0.9100 ?
C3 H3A . 0.9900 ?
C3 H3B . 0.9900 ?
C3 C4 . 1.523(5) ?
C4 H4A . 0.9900 ?
C4 H4B . 0.9900 ?
C4 N3 . 1.468(5) ?
N3 H3C . 0.9100 ?
N3 H3D . 0.9100 ?
C5 H5A . 0.9900 ?
C5 H5B . 0.9900 ?
C5 C6 . 1.517(6) ?
C6 H6A . 0.9900 ?
C6 H6B . 0.9900 ?
C6 N4 . 1.482(5) ?
N4 H4C . 0.9100 ?
N4 H4D . 0.9100 ?
Ni2 N11 . 2.172(3) y
Ni2 N12 . 2.094(4) y
Ni2 N13 . 2.076(3) y
N11 C11 . 1.493(5) ?
N11 C13 . 1.494(5) ?
N11 C15 . 1.484(5) ?
C11 H11A . 0.9900 ?
C11 H11B . 0.9900 ?
C11 C12 . 1.501(7) ?
C12 H12A . 0.9900 ?
C12 H12B . 0.9900 ?
C12 N12 . 1.475(6) ?
N12 H12C . 0.9100 ?
N12 H12D . 0.9100 ?
C13 H13A . 0.9900 ?
C13 H13B . 0.9900 ?
C13 C14 . 1.509(6) ?
C14 H14A . 0.9900 ?
C14 H14B . 0.9900 ?
C14 N13 . 1.489(5) ?
N13 H13C . 0.9100 ?
N13 H13D . 0.9100 ?
C15 H15A . 0.9900 ?
C15 H15B . 0.9900 ?
C15 C16 . 1.516(5) ?
C16 H16A . 0.9900 ?
C16 H16B . 0.9900 ?
C16 N14 . 1.482(5) ?
N14 H14C . 0.9100 ?
N14 H14D . 0.9100 ?
O11 H11C . 0.8399 ?
O11 H11D . 0.8396 ?
O12 H12E . 0.8400 ?
O12 H12F . 0.8401 ?
O13 H13E . 0.8402 ?
O13 H13F . 0.8399 ?
O14 H14E . 0.8400 ?
O14 H14F . 0.8400 ?
O15 H15C . 0.8398 ?
O15 H15D . 0.8399 ?

loop_
_geom_hbond_atom_site_label_D
_geom_hbond_atom_site_label_H
_geom_hbond_atom_site_label_A
_geom_hbond_site_symmetry_A
_geom_hbond_distance_DH
_geom_hbond_distance_HA
_geom_hbond_distance_DA
_geom_hbond_angle_DHA
C1 H1B O4 . 0.99 2.52 3.293(5) 135.0
N2 H2C O4 2_757 0.91 2.59 3.394(4) 148.4
N2 H2C O8 2_757 0.91 2.42 3.208(4) 145.7
N2 H2D O4 . 0.91 2.59 3.236(4) 128.9
N2 H2D N2 2_757 0.91 2.62 3.338(6) 136.3
C3 H3A O19' 2_758 0.99 2.53 3.253(8) 129.3
C3 H3B O13 2_667 0.99 2.64 3.301(6) 124.0
C4 H4B O19' 2_758 0.99 2.60 3.135(7) 113.7
N3 H3C O18 . 0.91 2.40 3.197(7) 146.1
N3 H3C O19' . 0.91 2.45 3.266(8) 149.1
N3 H3D O8 2_757 0.91 2.02 2.915(4) 169.4
N4 H4C O15 . 0.91 2.54 3.244(5) 134.8
C11 H11B O16' 2_757 0.99 2.57 3.497(12) 156.1
C12 H12B O20 . 0.99 2.47 2.977(8) 111.1
N12 H12C O20 . 0.91 2.33 2.995(7) 130.2
N12 H12D O2 . 0.91 2.16 2.951(4) 144.6
N12 H12D O18' 2_757 0.91 2.39 3.168(8) 143.6
C13 H13A O13 . 0.99 2.59 3.380(6) 137.1
N13 H13C O3 . 0.91 2.10 2.937(5) 152.5
N13 H13D O14 2_667 0.91 2.23 3.103(5) 159.9
C15 H15A O1 2_657 0.99 2.45 3.105(5) 123.6
C16 H16A O6 2_657 0.99 2.63 3.514(4) 148.8
C16 H16B O11 1_455 0.99 2.58 3.400(5) 140.4
N14 H14C O19 . 0.91 2.62 3.447(7) 150.8
N14 H14C O19' 2_657 0.91 2.27 3.082(7) 148.3
N14 H14D O2 1_455 0.91 2.04 2.941(4) 169.2
O11 H11C O2 . 0.84 1.97 2.794(4) 165.0
O11 H11D O14 . 0.84 2.00 2.826(5) 169.9
O12 H12E O7 1_655 0.84 1.97 2.784(4) 163.0
O12 H12F O16 . 0.84 1.86 2.686(11) 170.1
O12 H12F O16' . 0.84 2.25 3.079(11) 169.1
O13 H13E O11 1_455 0.84 1.89 2.696(5) 161.4
O13 H13F O3 2_567 0.84 1.93 2.698(4) 151.6
O13 H13F O20 1_455 0.84 2.59 3.101(7) 120.2
O14 H14E O20 2_667 0.84 1.94 2.757(7) 163.8
O14 H14F O9 . 0.84 2.01 2.762(4) 149.2
O15 H15C O17 1_646 0.84 2.01 2.787(9) 153.0
O15 H15C O17' 1_646 0.84 2.02 2.850(10) 170.3
O15 H15D O12 2_758 0.84 1.90 2.723(6) 167.6

loop_
_geom_torsion_atom_site_label_1
_geom_torsion_atom_site_label_2
_geom_torsion_atom_site_label_3
_geom_torsion_atom_site_label_4
_geom_torsion_site_symmetry_1
_geom_torsion_site_symmetry_2
_geom_torsion_site_symmetry_3
_geom_torsion_site_symmetry_4
_geom_torsion
_geom_torsion_publ_flag
Ta2 Ta1 O1 Ni1 . . . . -5.5(4) ?
Ta3 Ta1 O1 Ni1 . . . . -94.3(3) ?
O4 Ta1 O1 Ni1 . . . . -3.1(4) ?
O5 Ta1 O1 Ni1 2_657 . . . 171.7(3) ?
O6 Ta1 O1 Ni1 . . . . 88.6(4) ?
O7 Ta1 O1 Ni1 . . . . -96.0(3) ?
Ni1 N1 C1 C2 . . . . -46.8(3) ?
Ni1 N1 C3 C4 . . . . -22.4(4) ?
Ni1 N1 C5 C6 . . . . 47.6(3) ?
N1 C1 C2 N2 . . . . 50.5(4) ?
N1 C3 C4 N3 . . . . 42.7(5) ?
N1 C5 C6 N4 . . . . -48.8(4) ?
C1 N1 C3 C4 . . . . -138.5(4) ?
C1 N1 C5 C6 . . . . 161.7(3) ?
C1 C2 N2 Ni1 . . . . -27.3(4) ?
C3 N1 C1 C2 . . . . 71.5(4) ?
C3 N1 C5 C6 . . . . -72.0(4) ?
C3 C4 N3 Ni1 . . . . -40.5(4) ?
C5 N1 C1 C2 . . . . -161.0(3) ?
C5 N1 C3 C4 . . . . 95.1(4) ?
C5 C6 N4 Ni1 . . . . 24.0(4) ?
Ni2 N11 C11 C12 . . . . -45.1(4) ?
Ni2 N11 C13 C14 . . . . -32.3(3) ?
Ni2 N11 C15 C16 . . . . 70.5(4) ?
N11 C11 C12 N12 . . . . 48.2(6) ?
N11 C13 C14 N13 . . . . 55.0(4) ?
N11 C15 C16 N14 . . . . -177.5(3) ?
C11 N11 C13 C14 . . . . -143.9(3) ?
C11 N11 C15 C16 . . . . -173.1(3) ?
C11 C12 N12 Ni2 . . . . -24.9(6) ?
C13 N11 C11 C12 . . . . 67.8(4) ?
C13 N11 C15 C16 . . . . -53.2(4) ?
C13 C14 N13 Ni2 . . . . -48.0(3) ?
C15 N11 C11 C12 . . . . -171.6(4) ?
C15 N11 C13 C14 . . . . 98.6(4) ?
C15 C16 N14 Ni1 . . . 2_657 82.7(3) ?

_cod_database_fobs_code 2243988
